data_2300033
loop_
_publ_author_name
'Henry, Paul F.'
'Weller, Mark T.'
'Wilson, Chick C.'

_publ_section_title
;
 Determination of the cation distribution in Fe~2~Ni(PO~4~)~2~ using
 isotopic substitution and powder neutron diffraction
;
_journal_issue 6
_journal_name_full 'Journal of Applied Crystallography'
_journal_page_first 1361
_journal_page_last 1367
_journal_paper_doi 10.1107/S0021889803017515
_journal_volume 36
_journal_year 2003
_chemical_formula_sum 'Fe3 O8 P2'
_chemical_formula_weight 357.48
_chemical_name_systematic ' ?'
_space_group_IT_number 14
_symmetry_cell_setting monoclinic
_symmetry_space_group_name_Hall '-P 2ybc'
_symmetry_space_group_name_H-M 'P 1 21/c 1'
_cell_angle_alpha 90.0
_cell_angle_beta 99.348(3)
_cell_angle_gamma 90.0
_cell_formula_units_Z 4
_cell_length_a 8.8828(3)
_cell_length_b 11.1738(3)
_cell_length_c 6.14402(18)
_cell_volume 601.72(3)
_cod_data_source_file he0320.cif
_cod_data_source_block Fe3(PO4)2_phase_1
_cod_depositor_comments
;
The following automatic conversions were performed:
'_geom_bond_publ_flag' value 'N' changed to 'n' according to
'/home/saulius/struct/CIF-dictionaries/cif_core.dic' dictionary named
'cif_core.dic' version 2.4.1 from 2010-06-29 (48 times).

Automatic conversion script
Id: cif_fix_enum 1527 2010-12-29 10:47:43Z saulius 

The following automatic conversions were performed:

'_geom_bond_publ_flag' value 'N' changed to 'n' according to
/home/saulius/struct/CIF-dictionaries/cif_core.dic dictionary named
'cif_core.dic' version 2.4.1 from 2010-06-29 (48
times).

'_geom_angle_publ_flag' value 'N' changed to 'n' according
to /home/saulius/struct/CIF-dictionaries/cif_core.dic dictionary
named 'cif_core.dic' version 2.4.1 from 2010-06-29 (27 times).

Automatic conversion script
Id: cif_fix_values 1715 2011-07-08 13:25:40Z adriana 
;
_cod_original_cell_volume 601.72443
_cod_original_sg_symbol_H-M 'P 21/c'
_cod_database_code 2300033

loop_
_symmetry_equiv_pos_site_id
_symmetry_equiv_pos_as_xyz
1 +x,+y,+z
2 -x,+y+1/2,-z+1/2
-1 -x,-y,-z
-2 +x,-y+1/2,+z+1/2

loop_
_atom_site_aniso_label
_atom_site_aniso_U_11
_atom_site_aniso_U_22
_atom_site_aniso_U_33
_atom_site_aniso_U_12
_atom_site_aniso_U_13
_atom_site_aniso_U_23
FE1 0.028(6) 0.019(5) 0.049(7) 0.003(5) -0.010(5) -0.001(5)
FE2 0.051(8) 0.030(6) 0.058(8) 0.019(5) 0.008(6) -0.009(6)
FE3 0.037(6) 0.030(6) 0.048(7) 0.000(6) 0.000(5) 0.004(6)

loop_
_atom_site_label
_atom_site_fract_x
_atom_site_fract_y
_atom_site_fract_z
_atom_site_U_iso_or_equiv
_atom_site_thermal_displace_type
_atom_site_occupancy
_atom_site_type_symbol
FE1 0.9276(9) 0.1168(6) 0.8692(12) 0.03344 Uani 1.0 FE
FE2 0.7235(9) 0.0811(6) 0.3308(14) 0.0464 Uani 1.0 FE
FE3 0.3631(8) 0.1939(7) 0.1221(13) 0.03901 Uani 1.0 FE
P4 0.0946(15) 0.1360(11) 0.389(2) 0.037(3) Uiso 1.0 P
P5 0.6047(16) 0.0889(11) 0.803(3) 0.037(3) Uiso 1.0 P
O6 0.076(3) 0.065(2) 0.174(3) 0.021(3) Uiso 1.0 O
O7 0.481(2) 0.1806(19) 0.826(4) 0.021(3) Uiso 1.0 O
O8 0.9463(19) 0.2035(19) 0.396(4) 0.021(3) Uiso 1.0 O
O9 0.698(2) 0.122(2) 0.625(3) 0.021(3) Uiso 1.0 O
O10 0.226(2) 0.2233(17) 0.381(4) 0.021(3) Uiso 1.0 O
O11 0.720(2) 0.090(2) 0.017(3) 0.021(3) Uiso 1.0 O
O12 0.131(3) 0.0600(19) 0.598(3) 0.021(3) Uiso 1.0 O
O13 0.530(3) -0.0337(14) 0.760(4) 0.021(3) Uiso 1.0 O

loop_
_atom_type_symbol
FE
P
O

loop_
_geom_angle_atom_site_label_1
_geom_angle_atom_site_label_2
_geom_angle_atom_site_label_3
_geom_angle_site_symmetry_1
_geom_angle_site_symmetry_3
_geom_angle
_geom_angle_publ_flag
O6 FE1 O8 -1_656 -2_566 175.0(9) n
O9 FE2 O11 1_555 1_555 161.4(11) n
O9 FE2 O12 1_555 -1_656 98.5(10) n
O11 FE2 O12 1_555 -1_656 99.5(10) n
O7 FE3 O10 -2_565 -2_565 109.1(9) n
O7 FE3 O13 -2_565 -1_656 102.5(9) n
O10 FE3 O13 -2_565 -1_656 147.4(9) n
O6 P4 O8 1_555 1_455 108.0(15) n
O6 P4 O10 1_555 1_555 106.0(16) n
O6 P4 O12 1_555 1_555 114.7(15) n
O8 P4 O10 1_455 1_555 110.6(14) n
O8 P4 O12 1_455 1_555 108.6(16) n
O10 P4 O12 1_555 1_555 108.9(15) n
O7 P5 O9 1_555 1_555 112.8(16) n
O7 P5 O11 1_555 1_556 107.9(16) n
O7 P5 O13 1_555 1_555 108.7(15) n
O9 P5 O11 1_555 1_556 104.5(16) n
O9 P5 O13 1_555 1_555 111.4(16) n
O11 P5 O13 1_556 1_555 111.5(17) n
FE1 O6 P4 -1_656 1_555 128.4(15) n
FE3 O7 P5 -2_566 1_555 135.0(16) n
FE1 O8 P4 -2_565 1_655 123.4(14) n
FE2 O9 P5 1_555 1_555 141.5(16) n
FE3 O10 P4 -2_566 1_555 130.7(16) n
FE2 O11 P5 1_555 1_554 139.6(17) n
FE2 O12 P4 -1_656 1_555 130.7(15) n
FE3 O13 P5 -1_656 1_555 123.2(15) n

loop_
_geom_bond_atom_site_label_1
_geom_bond_atom_site_label_2
_geom_bond_site_symmetry_1
_geom_bond_site_symmetry_2
_geom_bond_distance
_geom_bond_publ_flag
FE1 P5 . 1_555 2.848(17) n
FE1 O6 . 1_656 2.19(2) n
FE1 O6 . -1_656 2.05(2) n
FE1 O8 . -2_566 2.02(2) n
FE1 O9 . 1_555 2.33(2) n
FE1 O11 . 1_556 2.21(3) n
FE2 O8 . 1_555 2.39(2) n
FE2 O9 . 1_555 1.91(2) n
FE2 O11 . 1_555 1.93(2) n
FE2 O12 . -1_656 2.04(2) n
FE2 O13 . -1_656 2.29(2) n
FE3 O7 . 1_554 2.25(2) n
FE3 O7 . -2_565 2.05(2) n
FE3 O10 . 1_555 2.18(2) n
FE3 O10 . -2_565 1.99(2) n
FE3 O13 . -1_656 2.10(2) n
P4 O6 . 1_555 1.526(2) n
P4 O8 . 1_455 1.525(2) n
P4 O10 . 1_555 1.525(2) n
P4 O12 . 1_555 1.526(2) n
P5 FE1 . 1_555 2.848(17) n
P5 O7 . 1_555 1.525(2) n
P5 O9 . 1_555 1.525(2) n
P5 O11 . 1_556 1.525(2) n
P5 O13 . 1_555 1.525(2) n
O6 FE1 . 1_454 2.19(2) n
O6 FE1 . -1_656 2.05(2) n
O6 P4 . 1_555 1.526(2) n
O7 FE3 . 1_556 2.25(2) n
O7 FE3 . -2_566 2.05(2) n
O7 P5 . 1_555 1.525(2) n
O8 FE1 . -2_565 2.02(2) n
O8 FE2 . 1_555 2.39(2) n
O8 P4 . 1_655 1.525(2) n
O9 FE1 . 1_555 2.33(2) n
O9 FE2 . 1_555 1.91(2) n
O9 P5 . 1_555 1.525(2) n
O10 FE3 . 1_555 2.18(2) n
O10 FE3 . -2_566 1.99(2) n
O10 P4 . 1_555 1.525(2) n
O11 FE1 . 1_554 2.21(3) n
O11 FE2 . 1_555 1.93(2) n
O11 P5 . 1_554 1.525(2) n
O12 FE2 . -1_656 2.04(2) n
O12 P4 . 1_555 1.526(2) n
O13 FE2 . -1_656 2.29(2) n
O13 FE3 . -1_656 2.10(2) n
O13 P5 . 1_555 1.525(2) n
